data_7241177
loop_
_publ_author_name
'Li, Shanji'
'Wen, Huawen'
'Yuan, Ningning'
'Xie, Pengbo'
'Qin, Jinlan'
'Wang, Zhengfang'

_publ_section_title
;
 Synthesis, characterization and computational studies of Zn complex based
 on the 8-hydroxyquinoline group containing benzimidazole
;
_journal_issue 54
_journal_name_full 'RSC Advances'
_journal_page_first 32490
_journal_page_last 32496
_journal_paper_doi 10.1039/D0RA05168C
_journal_volume 10
_journal_year 2020
_chemical_formula_moiety 'C26 H18 N4 O2, C2 H6 O1'
_chemical_formula_sum 'C28 H24 N4 O3'
_chemical_formula_weight 464.51
_space_group_crystal_system monoclinic
_space_group_IT_number 14
_space_group_name_Hall '-P 2yn'
_space_group_name_H-M_alt 'P 1 21/n 1'
_atom_sites_solution_hydrogens geom
_atom_sites_solution_primary direct
_atom_sites_solution_secondary difmap
_audit_creation_date 2018-04-05
_audit_creation_method
;
  Olex2 1.1
  (compiled 2011.11.01 svn.r2039, GUI svn.r3906)
;
_audit_update_record
;
2020-06-02 deposited with the CCDC.	2020-08-18 downloaded from the CCDC.
;
_cell_angle_alpha 90.00
_cell_angle_beta 104.928(3)
_cell_angle_gamma 90.00
_cell_formula_units_Z 4
_cell_length_a 8.8401(2)
_cell_length_b 15.7704(3)
_cell_length_c 16.9216(5)
_cell_measurement_reflns_used 6822
_cell_measurement_temperature 150.01(10)
_cell_measurement_theta_max 66.6930
_cell_measurement_theta_min 2.7025
_cell_volume 2279.45(10)
_computing_cell_refinement
;
CrysAlisPro, Agilent Technologies,
Version 1.171.37.34 (release 22-05-2014 CrysAlis171 .NET)
(compiled May 22 2014,16:03:01)
;
_computing_data_collection
;
CrysAlisPro, Agilent Technologies,
Version 1.171.37.34 (release 22-05-2014 CrysAlis171 .NET)
(compiled May 22 2014,16:03:01)
;
_computing_data_reduction
;
CrysAlisPro, Agilent Technologies,
Version 1.171.37.34 (release 22-05-2014 CrysAlis171 .NET)
(compiled May 22 2014,16:03:01)
;
_computing_molecular_graphics
;
O. V. Dolomanov, L. J. Bourhis, R. J. Gildea, J. A. K. Howard and H. Puschmann,
OLEX2: a complete structure solution, refinement and analysis program.
J. Appl. Cryst. (2009). 42, 339-341.
;
_computing_publication_material
;
O. V. Dolomanov, L. J. Bourhis, R. J. Gildea, J. A. K. Howard and H. Puschmann,
OLEX2: a complete structure solution, refinement and analysis program.
J. Appl. Cryst. (2009). 42, 339-341.
;
_computing_structure_refinement
;
XL, G.M. Sheldrick, Acta Cryst.
(2008). A64, 112-122
;
_computing_structure_solution 'SHELXS-97 (Sheldrick, 1990)'
_diffrn_ambient_environment N~2~
_diffrn_ambient_temperature 150.01(10)
_diffrn_detector 'CCD plate'
_diffrn_detector_area_resol_mean 10.5058
_diffrn_detector_type Atlas
_diffrn_measured_fraction_theta_full 0.9972
_diffrn_measured_fraction_theta_max 0.9941
_diffrn_measurement_details
;
#__ type_ start__ end____ width___ exp.time_
  1 omega  -73.00  -20.00   1.0000    5.0000
omega____ theta____ kappa____ phi______ frames
    -      -40.7938  126.0000   60.0000 53

#__ type_ start__ end____ width___ exp.time_
  2 omega   13.00  114.00   1.0000    5.0000
omega____ theta____ kappa____ phi______ frames
    -       40.7938   57.0000  -60.0000 101

#__ type_ start__ end____ width___ exp.time_
  3 omega   17.00   68.00   1.0000   15.0000
omega____ theta____ kappa____ phi______ frames
    -       93.5000  -30.0000  -90.0000 51

#__ type_ start__ end____ width___ exp.time_
  4 omega  124.00  152.00   1.0000   15.0000
omega____ theta____ kappa____ phi______ frames
    -       93.5000  -15.0000    0.0000 28

#__ type_ start__ end____ width___ exp.time_
  5 omega   35.00   69.00   1.0000   15.0000
omega____ theta____ kappa____ phi______ frames
    -       93.5000 -130.0000   38.0000 34

#__ type_ start__ end____ width___ exp.time_
  6 omega   20.00   91.00   1.0000   15.0000
omega____ theta____ kappa____ phi______ frames
    -       93.5000 -126.0000 -180.0000 71

#__ type_ start__ end____ width___ exp.time_
  7 omega   81.00  107.00   1.0000   15.0000
omega____ theta____ kappa____ phi______ frames
    -       93.5000  -15.0000    0.0000 26

#__ type_ start__ end____ width___ exp.time_
  8 omega   12.00   54.00   1.0000   15.0000
omega____ theta____ kappa____ phi______ frames
    -       93.5000  -15.0000    0.0000 42

#__ type_ start__ end____ width___ exp.time_
  9 omega  133.00  170.00   1.0000   15.0000
omega____ theta____ kappa____ phi______ frames
    -       93.5000   77.0000   30.0000 37

#__ type_ start__ end____ width___ exp.time_
 10 omega   34.00   60.00   1.0000   15.0000
omega____ theta____ kappa____ phi______ frames
    -       93.5000  -45.0000 -180.0000 26

#__ type_ start__ end____ width___ exp.time_
 11 omega   30.00   55.00   1.0000   15.0000
omega____ theta____ kappa____ phi______ frames
    -       93.5000  -45.0000  120.0000 25

#__ type_ start__ end____ width___ exp.time_
 12 omega   60.00  100.00   1.0000   15.0000
omega____ theta____ kappa____ phi______ frames
    -       93.5000   77.0000   30.0000 40

#__ type_ start__ end____ width___ exp.time_
 13 omega    2.00   29.00   1.0000    7.5000
omega____ theta____ kappa____ phi______ frames
    -       40.7938  -38.0000 -180.0000 27

#__ type_ start__ end____ width___ exp.time_
 14 omega   13.00   39.00   1.0000    7.5000
omega____ theta____ kappa____ phi______ frames
    -       40.7938 -125.0000 -180.0000 26

#__ type_ start__ end____ width___ exp.time_
 15 omega   50.00   95.00   1.0000    7.5000
omega____ theta____ kappa____ phi______ frames
    -       40.7938 -125.0000 -180.0000 45

#__ type_ start__ end____ width___ exp.time_
 16 omega   19.00   51.00   1.0000   25.0000
omega____ theta____ kappa____ phi______ frames
    -       93.5000  -30.0000  150.0000 32

#__ type_ start__ end____ width___ exp.time_
 17 omega  108.00  159.00   1.0000   25.0000
omega____ theta____ kappa____ phi______ frames
    -       93.5000   15.0000    0.0000 51

#__ type_ start__ end____ width___ exp.time_
 18 omega   17.00   52.00   1.0000   25.0000
omega____ theta____ kappa____ phi______ frames
    -       93.5000  -30.0000 -180.0000 35

#__ type_ start__ end____ width___ exp.time_
 19 omega   39.00   77.00   1.0000   25.0000
omega____ theta____ kappa____ phi______ frames
    -       93.5000   15.0000    0.0000 38

#__ type_ start__ end____ width___ exp.time_
 20 omega   25.00   51.00   1.0000   25.0000
omega____ theta____ kappa____ phi______ frames
    -       93.5000  -30.0000   60.0000 26

#__ type_ start__ end____ width___ exp.time_
 21 omega   46.00   77.00   1.0000   25.0000
omega____ theta____ kappa____ phi______ frames
    -       93.5000  -95.0000  -60.0000 31

#__ type_ start__ end____ width___ exp.time_
 22 omega   85.00  111.00   1.0000   25.0000
omega____ theta____ kappa____ phi______ frames
    -       93.5000   45.0000  -60.0000 26

#__ type_ start__ end____ width___ exp.time_
 23 omega  131.00  168.00   1.0000   25.0000
omega____ theta____ kappa____ phi______ frames
    -       93.5000   45.0000  -60.0000 37

#__ type_ start__ end____ width___ exp.time_
 24 omega   37.00   63.00   1.0000   25.0000
omega____ theta____ kappa____ phi______ frames
    -       93.5000  -30.0000  -60.0000 26

#__ type_ start__ end____ width___ exp.time_
 25 omega   49.00   77.00   1.0000   25.0000
omega____ theta____ kappa____ phi______ frames
    -       93.5000  -95.0000  -90.0000 28

#__ type_ start__ end____ width___ exp.time_
 26 omega   92.00  127.00   1.0000   25.0000
omega____ theta____ kappa____ phi______ frames
    -       93.5000  -77.0000   90.0000 35

#__ type_ start__ end____ width___ exp.time_
 27 omega   15.00   41.00   1.0000   25.0000
omega____ theta____ kappa____ phi______ frames
    -       93.5000  -77.0000   90.0000 26

#__ type_ start__ end____ width___ exp.time_
 28 omega   80.00  116.00   1.0000   25.0000
omega____ theta____ kappa____ phi______ frames
    -       93.5000  -61.0000 -120.0000 36

#__ type_ start__ end____ width___ exp.time_
 29 omega   37.00   76.00   1.0000   25.0000
omega____ theta____ kappa____ phi______ frames
    -       93.5000  -61.0000  -90.0000 39

#__ type_ start__ end____ width___ exp.time_
 30 omega   20.00   51.00   1.0000   25.0000
omega____ theta____ kappa____ phi______ frames
    -       93.5000  -30.0000  120.0000 31

#__ type_ start__ end____ width___ exp.time_
 31 omega   51.00   77.00   1.0000   25.0000
omega____ theta____ kappa____ phi______ frames
    -       93.5000  -45.0000  120.0000 26

#__ type_ start__ end____ width___ exp.time_
 32 omega   56.00   93.00   1.0000   25.0000
omega____ theta____ kappa____ phi______ frames
    -       93.5000  -77.0000   30.0000 37

#__ type_ start__ end____ width___ exp.time_
 33 omega  113.00  157.00   1.0000   25.0000
omega____ theta____ kappa____ phi______ frames
    -       93.5000   45.0000  -30.0000 44

#__ type_ start__ end____ width___ exp.time_
 34 omega   83.00  124.00   1.0000   25.0000
omega____ theta____ kappa____ phi______ frames
    -       93.5000  -61.0000    0.0000 41

#__ type_ start__ end____ width___ exp.time_
 35 omega   52.00   77.00   1.0000   25.0000
omega____ theta____ kappa____ phi______ frames
    -       93.5000  -45.0000   90.0000 25

#__ type_ start__ end____ width___ exp.time_
 36 omega   66.00   92.00   1.0000   25.0000
omega____ theta____ kappa____ phi______ frames
    -       93.5000   45.0000   90.0000 26

#__ type_ start__ end____ width___ exp.time_
 37 omega   23.00   54.00   1.0000   25.0000
omega____ theta____ kappa____ phi______ frames
    -       93.5000  -61.0000 -120.0000 31
;
_diffrn_measurement_device 'four-circle diffractometer'
_diffrn_measurement_device_type 'Xcalibur, Atlas, Gemini ultra'
_diffrn_measurement_method '\w scans'
_diffrn_orient_matrix_UB_11 0.1216994000
_diffrn_orient_matrix_UB_12 -0.0714596000
_diffrn_orient_matrix_UB_13 0.0253380000
_diffrn_orient_matrix_UB_21 0.0084479000
_diffrn_orient_matrix_UB_22 0.0171748000
_diffrn_orient_matrix_UB_23 0.0906696000
_diffrn_orient_matrix_UB_31 -0.1327893000
_diffrn_orient_matrix_UB_32 -0.0643845000
_diffrn_orient_matrix_UB_33 -0.0039720000
_diffrn_radiation_monochromator mirror
_diffrn_radiation_probe x-ray
_diffrn_radiation_type 'Cu K\a'
_diffrn_radiation_wavelength 1.54184
_diffrn_reflns_av_R_equivalents 0.0369
_diffrn_reflns_av_unetI/netI 0.0230
_diffrn_reflns_limit_h_max 6
_diffrn_reflns_limit_h_min -10
_diffrn_reflns_limit_k_max 18
_diffrn_reflns_limit_k_min -18
_diffrn_reflns_limit_l_max 20
_diffrn_reflns_limit_l_min -19
_diffrn_reflns_number 19470
_diffrn_reflns_theta_full 66.93
_diffrn_reflns_theta_max 66.93
_diffrn_reflns_theta_min 3.89
_diffrn_source 'sealed X-ray tube'
_diffrn_source_current n/a
_diffrn_source_type 'Enhance Ultra (Cu) X-ray Source'
_diffrn_source_voltage n/a
_exptl_absorpt_coefficient_mu 0.726
_exptl_absorpt_correction_T_max 1.00000
_exptl_absorpt_correction_T_min 0.57214
_exptl_absorpt_correction_type multi-scan
_exptl_absorpt_process_details
;
CrysAlisPro, Agilent Technologies,
Version 1.171.37.34 (release 22-05-2014 CrysAlis171 .NET)
(compiled May 22 2014,16:03:01)
Empirical absorption correction using spherical harmonics,
 implemented in SCALE3 ABSPACK scaling algorithm.
;
_exptl_crystal_density_diffrn 1.354
_exptl_crystal_density_method 'not measured'
_exptl_crystal_F_000 976
_exptl_crystal_size_max 0.30
_exptl_crystal_size_mid 0.30
_exptl_crystal_size_min 0.20
_refine_diff_density_max 0.194
_refine_diff_density_min -0.225
_refine_diff_density_rms 0.035
_refine_ls_extinction_method none
_refine_ls_goodness_of_fit_ref 1.024
_refine_ls_hydrogen_treatment mixed
_refine_ls_matrix_type full
_refine_ls_number_parameters 350
_refine_ls_number_reflns 4047
_refine_ls_number_restraints 0
_refine_ls_restrained_S_all 1.024
_refine_ls_R_factor_all 0.0537
_refine_ls_R_factor_gt 0.0431
_refine_ls_shift/su_max 0.000
_refine_ls_shift/su_mean 0.000
_refine_ls_structure_factor_coef Fsqd
_refine_ls_weighting_details 'calc w=1/[\s^2^(Fo^2^)+(0.0726P)^2^+0.3767P] where P=(Fo^2^+2Fc^2^)/3'
_refine_ls_weighting_scheme calc
_refine_ls_wR_factor_gt 0.1188
_refine_ls_wR_factor_ref 0.1309
_reflns_number_gt 3244
_reflns_number_total 4047
_reflns_threshold_expression >2sigma(I)
_cod_data_source_file d0ra05168c2.cif
_cod_data_source_block exp_10738
_cod_depositor_comments 'Adding full bibliography for 7241176--7241177.cif.'
_cod_database_code 7241177
_reflns_odcompleteness_completeness 99.72
_reflns_odcompleteness_iscentric 1
_reflns_odcompleteness_theta 66.49

loop_
_space_group_symop_id
_space_group_symop_operation_xyz
1 'x, y, z'
2 '-x+1/2, y+1/2, -z+1/2'
3 '-x, -y, -z'
4 'x-1/2, -y-1/2, z-1/2'

loop_
_atom_site_label
_atom_site_type_symbol
_atom_site_fract_x
_atom_site_fract_y
_atom_site_fract_z
_atom_site_U_iso_or_equiv
_atom_site_adp_type
_atom_site_occupancy
_atom_site_symmetry_multiplicity
_atom_site_calc_flag
_atom_site_refinement_flags
_atom_site_disorder_assembly
_atom_site_disorder_group
C1 C 0.2271(2) 1.09282(11) 0.04644(11) 0.0595(4) Uani 1 1 d . . .
C2 C 0.1258(2) 1.15368(12) 0.00668(12) 0.0667(5) Uani 1 1 d . . .
H2 H 0.1131 1.2046 0.0342 0.080 Uiso 1 1 calc R . .
C3 C 0.0412(2) 1.14132(12) -0.07396(13) 0.0699(5) Uani 1 1 d . . .
H3 H -0.0298 1.1839 -0.1006 0.084 Uiso 1 1 calc R . .
C4 C 0.0583(2) 1.06946(13) -0.11547(13) 0.0708(5) Uani 1 1 d . . .
H4 H 0.0007 1.0627 -0.1708 0.085 Uiso 1 1 calc R . .
C5 C 0.16163(19) 1.00495(11) -0.07619(11) 0.0579(4) Uani 1 1 d . . .
C6 C 0.24738(18) 1.01691(10) 0.00566(10) 0.0510(4) Uani 1 1 d . . .
C7 C 0.37603(18) 0.88985(10) 0.01024(10) 0.0513(4) Uani 1 1 d . . .
C8 C 0.2965(2) 0.87212(12) -0.07153(11) 0.0646(5) Uani 1 1 d . . .
H8 H 0.3169 0.8211 -0.0968 0.078 Uiso 1 1 calc R . .
C9 C 0.1902(2) 0.92891(13) -0.11378(12) 0.0702(5) Uani 1 1 d . . .
H9 H 0.1350 0.9173 -0.1688 0.084 Uiso 1 1 calc R . .
C10 C 0.49225(18) 0.82861(10) 0.05574(10) 0.0509(4) Uani 1 1 d . . .
C11 C 0.63924(19) 0.71808(11) 0.08261(10) 0.0559(4) Uani 1 1 d . . .
C12 C 0.67521(19) 0.76771(10) 0.15307(11) 0.0554(4) Uani 1 1 d . . .
C13 C 0.7851(2) 0.74308(13) 0.22420(12) 0.0667(5) Uani 1 1 d . . .
H13 H 0.8071 0.7767 0.2724 0.080 Uiso 1 1 calc R . .
C14 C 0.8598(2) 0.66727(14) 0.22059(13) 0.0741(5) Uani 1 1 d . . .
H14 H 0.9358 0.6481 0.2677 0.089 Uiso 1 1 calc R . .
C15 C 0.8277(2) 0.61786(13) 0.15038(13) 0.0733(5) Uani 1 1 d . . .
H15 H 0.8833 0.5663 0.1505 0.088 Uiso 1 1 calc R . .
C16 C 0.7178(2) 0.64161(12) 0.08065(12) 0.0658(5) Uani 1 1 d . . .
H16 H 0.6960 0.6073 0.0329 0.079 Uiso 1 1 calc R . .
C17 C 0.58083(19) 0.90679(10) 0.19427(10) 0.0546(4) Uani 1 1 d . . .
H17A H 0.5748 0.9623 0.1663 0.065 Uiso 1 1 calc R . .
H17B H 0.6806 0.9050 0.2375 0.065 Uiso 1 1 calc R . .
C18 C 0.44624(19) 0.89943(10) 0.23347(10) 0.0520(4) Uani 1 1 d . . .
C19 C 0.3989(2) 0.81935(10) 0.25587(10) 0.0581(4) Uani 1 1 d . . .
H19 H 0.4475 0.7691 0.2435 0.070 Uiso 1 1 calc R . .
C20 C 0.2839(2) 0.81495(11) 0.29515(11) 0.0614(4) Uani 1 1 d . . .
H20 H 0.2518 0.7614 0.3107 0.074 Uiso 1 1 calc R . .
C21 C 0.2113(2) 0.88959(11) 0.31307(11) 0.0567(4) Uani 1 1 d . . .
C22 C 0.26352(19) 0.96701(10) 0.28674(10) 0.0559(4) Uani 1 1 d . . .
C23 C 0.1889(2) 1.04335(12) 0.30069(13) 0.0704(5) Uani 1 1 d . . .
C24 C 0.0711(2) 1.04120(13) 0.33935(14) 0.0744(5) Uani 1 1 d . . .
H24 H 0.0222 1.0926 0.3486 0.089 Uiso 1 1 calc R . .
C25 C 0.0217(2) 0.96492(13) 0.36531(13) 0.0717(5) Uani 1 1 d . . .
H25 H -0.0607 0.9649 0.3919 0.086 Uiso 1 1 calc R . .
C26 C 0.0895(2) 0.89035(12) 0.35325(12) 0.0658(5) Uani 1 1 d . . .
H26 H 0.0551 0.8388 0.3718 0.079 Uiso 1 1 calc R . .
N1 N 0.35229(15) 0.95962(8) 0.04835(8) 0.0513(3) Uani 1 1 d . . .
N2 N 0.58118(15) 0.83903(8) 0.13487(8) 0.0525(3) Uani 1 1 d . . .
N3 N 0.52317(16) 0.75694(9) 0.02252(8) 0.0561(3) Uani 1 1 d . . .
N4 N 0.38009(16) 0.97085(8) 0.24689(9) 0.0557(3) Uani 1 1 d . . .
O1 O 0.31291(19) 1.10411(8) 0.12482(8) 0.0791(4) Uani 1 1 d . . .
H1 H 0.3478 1.0571 0.1449 0.119 Uiso 1 1 calc R . .
O2 O 0.2313(2) 1.11892(9) 0.27593(14) 0.1099(7) Uani 1 1 d . . .
H2A H 0.2804 1.1112 0.2401 0.165 Uiso 1 1 calc R . .
O3 O 0.7181(10) 0.3495(5) 0.0682(6) 0.115(3) Uani 0.649(9) 1 d P A 1
C27 C 0.8333(5) 0.3367(3) 0.0233(3) 0.0855(14) Uani 0.649(9) 1 d P A 1
C28 C 0.9220(5) 0.4153(4) 0.0224(3) 0.0992(17) Uani 0.649(9) 1 d P A 1
O3' O 0.7271(13) 0.3470(4) 0.0816(8) 0.069(3) Uani 0.351(9) 1 d P A 2
C27' C 0.8103(9) 0.3963(5) 0.0422(4) 0.077(3) Uani 0.351(9) 1 d P A 2
C28' C 0.8728(11) 0.3482(7) -0.0177(7) 0.104(3) Uani 0.351(9) 1 d P A 2

loop_
_atom_site_aniso_label
_atom_site_aniso_U_11
_atom_site_aniso_U_22
_atom_site_aniso_U_33
_atom_site_aniso_U_23
_atom_site_aniso_U_13
_atom_site_aniso_U_12
C1 0.0694(10) 0.0518(9) 0.0581(10) 0.0075(7) 0.0179(8) 0.0041(8)
C2 0.0779(11) 0.0526(9) 0.0726(12) 0.0121(8) 0.0248(9) 0.0122(8)
C3 0.0680(11) 0.0601(11) 0.0801(13) 0.0203(9) 0.0161(9) 0.0113(8)
C4 0.0701(11) 0.0675(12) 0.0671(12) 0.0158(9) 0.0035(9) 0.0044(9)
C5 0.0580(9) 0.0561(9) 0.0581(10) 0.0113(8) 0.0122(7) -0.0015(7)
C6 0.0519(8) 0.0481(8) 0.0548(9) 0.0121(7) 0.0171(7) 0.0001(6)
C7 0.0556(8) 0.0489(8) 0.0525(9) 0.0083(7) 0.0198(7) 0.0012(7)
C8 0.0831(12) 0.0573(10) 0.0523(10) 0.0022(8) 0.0154(8) 0.0070(8)
C9 0.0851(12) 0.0660(11) 0.0523(10) 0.0042(8) 0.0044(9) 0.0032(9)
C10 0.0555(8) 0.0492(8) 0.0521(9) 0.0086(7) 0.0213(7) 0.0018(7)
C11 0.0617(9) 0.0534(9) 0.0594(10) 0.0107(7) 0.0281(8) 0.0074(7)
C12 0.0577(9) 0.0510(9) 0.0617(10) 0.0098(7) 0.0228(8) 0.0063(7)
C13 0.0685(10) 0.0669(11) 0.0641(11) 0.0098(9) 0.0160(9) 0.0115(9)
C14 0.0729(11) 0.0783(13) 0.0726(13) 0.0204(10) 0.0215(9) 0.0233(10)
C15 0.0795(12) 0.0687(12) 0.0802(13) 0.0179(10) 0.0360(10) 0.0265(10)
C16 0.0779(11) 0.0592(10) 0.0692(11) 0.0099(8) 0.0354(9) 0.0155(9)
C17 0.0583(9) 0.0484(8) 0.0558(9) 0.0019(7) 0.0124(7) 0.0001(7)
C18 0.0585(9) 0.0466(8) 0.0485(9) 0.0023(6) 0.0095(7) 0.0003(7)
C19 0.0743(10) 0.0437(8) 0.0573(10) 0.0011(7) 0.0186(8) 0.0006(7)
C20 0.0811(11) 0.0458(9) 0.0590(10) 0.0025(7) 0.0209(9) -0.0091(8)
C21 0.0639(9) 0.0529(9) 0.0528(9) -0.0010(7) 0.0140(7) -0.0068(7)
C22 0.0588(9) 0.0503(9) 0.0593(10) 0.0023(7) 0.0164(7) -0.0018(7)
C23 0.0761(12) 0.0532(10) 0.0894(14) 0.0085(9) 0.0349(10) 0.0034(8)
C24 0.0782(12) 0.0643(11) 0.0890(14) 0.0011(10) 0.0364(11) 0.0079(9)
C25 0.0712(11) 0.0758(13) 0.0750(12) -0.0047(10) 0.0313(10) -0.0044(9)
C26 0.0740(11) 0.0635(11) 0.0637(11) -0.0016(8) 0.0248(9) -0.0140(9)
N1 0.0554(7) 0.0470(7) 0.0527(8) 0.0078(6) 0.0159(6) 0.0008(6)
N2 0.0552(7) 0.0482(7) 0.0553(8) 0.0054(6) 0.0163(6) 0.0049(6)
N3 0.0662(8) 0.0526(8) 0.0549(8) 0.0063(6) 0.0256(6) 0.0077(6)
N4 0.0604(8) 0.0457(7) 0.0624(8) 0.0047(6) 0.0186(6) 0.0001(6)
O1 0.1123(11) 0.0540(7) 0.0628(8) 0.0007(6) 0.0075(7) 0.0168(7)
O2 0.1382(14) 0.0490(8) 0.179(2) 0.0198(9) 0.1070(14) 0.0166(8)
O3 0.092(4) 0.138(5) 0.127(5) -0.034(3) 0.052(4) 0.019(3)
C27 0.069(2) 0.090(3) 0.102(3) -0.025(2) 0.029(2) 0.0145(19)
C28 0.081(3) 0.125(4) 0.092(3) -0.010(3) 0.023(2) -0.004(2)
O3' 0.080(5) 0.037(3) 0.090(4) -0.002(3) 0.022(3) -0.013(3)
C27' 0.078(5) 0.073(5) 0.083(4) 0.007(4) 0.025(4) -0.010(4)
C28' 0.100(6) 0.110(7) 0.120(8) 0.014(6) 0.061(5) 0.022(5)

loop_
_atom_type_symbol
_atom_type_description
_atom_type_scat_dispersion_real
_atom_type_scat_dispersion_imag
_atom_type_scat_source
C C 0.0181 0.0091 'International Tables Vol C Tables 4.2.6.8 and 6.1.1.4'
H H 0.0000 0.0000 'International Tables Vol C Tables 4.2.6.8 and 6.1.1.4'
N N 0.0311 0.0180 'International Tables Vol C Tables 4.2.6.8 and 6.1.1.4'
O O 0.0492 0.0322 'International Tables Vol C Tables 4.2.6.8 and 6.1.1.4'

loop_
_geom_angle_atom_site_label_1
_geom_angle_atom_site_label_2
_geom_angle_atom_site_label_3
_geom_angle
_geom_angle_site_symmetry_1
_geom_angle_site_symmetry_3
_geom_angle_publ_flag
C2 C1 C6 120.22(17) . . ?
O1 C1 C2 121.26(16) . . ?
O1 C1 C6 118.49(15) . . ?
C1 C2 H2 119.9 . . ?
C1 C2 C3 120.24(18) . . ?
C3 C2 H2 119.9 . . ?
C2 C3 H3 119.3 . . ?
C4 C3 C2 121.31(17) . . ?
C4 C3 H3 119.3 . . ?
C3 C4 H4 120.0 . . ?
C3 C4 C5 120.02(18) . . ?
C5 C4 H4 120.0 . . ?
C6 C5 C4 118.97(17) . . ?
C6 C5 C9 116.33(15) . . ?
C9 C5 C4 124.67(17) . . ?
C5 C6 C1 119.22(15) . . ?
N1 C6 C1 117.20(15) . . ?
N1 C6 C5 123.57(15) . . ?
C8 C7 C10 119.15(15) . . ?
N1 C7 C8 122.92(15) . . ?
N1 C7 C10 117.93(14) . . ?
C7 C8 H8 120.4 . . ?
C9 C8 C7 119.20(17) . . ?
C9 C8 H8 120.4 . . ?
C5 C9 H9 119.9 . . ?
C8 C9 C5 120.16(17) . . ?
C8 C9 H9 119.9 . . ?
N2 C10 C7 125.19(14) . . ?
N3 C10 C7 122.05(15) . . ?
N3 C10 N2 112.75(13) . . ?
C12 C11 C16 120.04(16) . . ?
N3 C11 C12 109.99(14) . . ?
N3 C11 C16 129.98(17) . . ?
C11 C12 C13 122.52(16) . . ?
N2 C12 C11 105.92(14) . . ?
N2 C12 C13 131.55(17) . . ?
C12 C13 H13 121.9 . . ?
C14 C13 C12 116.10(19) . . ?
C14 C13 H13 121.9 . . ?
C13 C14 H14 118.9 . . ?
C13 C14 C15 122.14(19) . . ?
C15 C14 H14 118.9 . . ?
C14 C15 H15 119.1 . . ?
C16 C15 C14 121.71(18) . . ?
C16 C15 H15 119.1 . . ?
C11 C16 H16 121.3 . . ?
C15 C16 C11 117.47(19) . . ?
C15 C16 H16 121.3 . . ?
H17A C17 H17B 107.8 . . ?
C18 C17 H17A 109.0 . . ?
C18 C17 H17B 109.0 . . ?
N2 C17 H17A 109.0 . . ?
N2 C17 H17B 109.0 . . ?
N2 C17 C18 112.72(13) . . ?
C19 C18 C17 120.55(14) . . ?
N4 C18 C17 116.49(14) . . ?
N4 C18 C19 122.94(15) . . ?
C18 C19 H19 120.3 . . ?
C20 C19 C18 119.33(16) . . ?
C20 C19 H19 120.3 . . ?
C19 C20 H20 119.9 . . ?
C19 C20 C21 120.27(15) . . ?
C21 C20 H20 119.9 . . ?
C20 C21 C22 116.63(15) . . ?
C20 C21 C26 123.74(16) . . ?
C26 C21 C22 119.61(16) . . ?
C21 C22 C23 118.34(16) . . ?
N4 C22 C21 122.69(15) . . ?
N4 C22 C23 118.96(15) . . ?
C24 C23 C22 120.16(17) . . ?
O2 C23 C22 121.27(16) . . ?
O2 C23 C24 118.57(17) . . ?
C23 C24 H24 119.6 . . ?
C23 C24 C25 120.90(18) . . ?
C25 C24 H24 119.6 . . ?
C24 C25 H25 119.5 . . ?
C26 C25 C24 121.02(17) . . ?
C26 C25 H25 119.5 . . ?
C21 C26 H26 120.0 . . ?
C25 C26 C21 119.96(17) . . ?
C25 C26 H26 120.0 . . ?
C7 N1 C6 117.82(14) . . ?
C10 N2 C12 106.20(13) . . ?
C10 N2 C17 130.66(13) . . ?
C12 N2 C17 123.09(14) . . ?
C10 N3 C11 105.13(14) . . ?
C18 N4 C22 118.11(14) . . ?
C1 O1 H1 109.5 . . ?
C23 O2 H2A 109.5 . . ?
O3 C27 H27C 109.7 . . ?
O3 C27 H27D 109.7 . . ?
O3 C27 C28 110.0(5) . . ?
H27C C27 H27D 108.2 . . ?
C28 C27 H27C 109.7 . . ?
C28 C27 H27D 109.7 . . ?
C27' O3' H3' 109.5 . . ?
O3' C27' H27A 109.0 . . ?
O3' C27' H27B 109.0 . . ?
O3' C27' C28' 112.8(8) . . ?
H27A C27' H27B 107.8 . . ?
C28' C27' H27A 109.0 . . ?
C28' C27' H27B 109.0 . . ?
C27' C28' H28A 109.5 . . ?
C27' C28' H28B 109.5 . . ?
C27' C28' H28C 109.5 . . ?
H28A C28' H28B 109.5 . . ?
H28A C28' H28C 109.5 . . ?
H28B C28' H28C 109.5 . . ?

loop_
_geom_bond_atom_site_label_1
_geom_bond_atom_site_label_2
_geom_bond_distance
_geom_bond_site_symmetry_2
_geom_bond_publ_flag
C1 C2 1.365(2) . ?
C1 C6 1.416(2) . ?
C1 O1 1.360(2) . ?
C2 H2 0.9500 . ?
C2 C3 1.390(3) . ?
C3 H3 0.9500 . ?
C3 C4 1.362(3) . ?
C4 H4 0.9500 . ?
C4 C5 1.414(3) . ?
C5 C6 1.410(2) . ?
C5 C9 1.410(3) . ?
C6 N1 1.361(2) . ?
C7 C8 1.409(2) . ?
C7 C10 1.474(2) . ?
C7 N1 1.319(2) . ?
C8 H8 0.9500 . ?
C8 C9 1.360(3) . ?
C9 H9 0.9500 . ?
C10 N2 1.377(2) . ?
C10 N3 1.322(2) . ?
C11 C12 1.393(3) . ?
C11 C16 1.396(2) . ?
C11 N3 1.387(2) . ?
C12 C13 1.393(3) . ?
C12 N2 1.385(2) . ?
C13 H13 0.9500 . ?
C13 C14 1.375(3) . ?
C14 H14 0.9500 . ?
C14 C15 1.388(3) . ?
C15 H15 0.9500 . ?
C15 C16 1.374(3) . ?
C16 H16 0.9500 . ?
C17 H17A 0.9900 . ?
C17 H17B 0.9900 . ?
C17 C18 1.509(2) . ?
C17 N2 1.468(2) . ?
C18 C19 1.412(2) . ?
C18 N4 1.316(2) . ?
C19 H19 0.9500 . ?
C19 C20 1.353(3) . ?
C20 H20 0.9500 . ?
C20 C21 1.411(2) . ?
C21 C22 1.417(2) . ?
C21 C26 1.413(3) . ?
C22 C23 1.421(2) . ?
C22 N4 1.370(2) . ?
C23 C24 1.366(3) . ?
C23 O2 1.348(2) . ?
C24 H24 0.9500 . ?
C24 C25 1.389(3) . ?
C25 H25 0.9500 . ?
C25 C26 1.359(3) . ?
C26 H26 0.9500 . ?
O1 H1 0.8400 . ?
O2 H2A 0.8400 . ?
O3 H3A 0.8400 . ?
O3 C27 1.433(9) . ?
C27 H27C 0.9900 . ?
C27 H27D 0.9900 . ?
C27 C28 1.469(9) . ?
C28 H28D 0.9800 . ?
C28 H28E 0.9800 . ?
C28 H28F 0.9800 . ?
O3' H3' 0.8400 . ?
O3' C27' 1.358(14) . ?
C27' H27A 0.9900 . ?
C27' H27B 0.9900 . ?
C27' C28' 1.483(15) . ?
C28' H28A 0.9800 . ?
C28' H28B 0.9800 . ?
C28' H28C 0.9800 . ?

loop_
_geom_torsion_atom_site_label_1
_geom_torsion_atom_site_label_2
_geom_torsion_atom_site_label_3
_geom_torsion_atom_site_label_4
_geom_torsion
_geom_torsion_site_symmetry_1
_geom_torsion_site_symmetry_2
_geom_torsion_site_symmetry_3
_geom_torsion_site_symmetry_4
_geom_torsion_publ_flag
C1 C2 C3 C4 -0.9(3) . . . . ?
C1 C6 N1 C7 -177.88(14) . . . . ?
C2 C1 C6 C5 -0.2(2) . . . . ?
C2 C1 C6 N1 178.77(16) . . . . ?
C2 C3 C4 C5 1.1(3) . . . . ?
C3 C4 C5 C6 -0.8(3) . . . . ?
C3 C4 C5 C9 -178.79(19) . . . . ?
C4 C5 C6 C1 0.4(2) . . . . ?
C4 C5 C6 N1 -178.50(15) . . . . ?
C4 C5 C9 C8 177.51(19) . . . . ?
C5 C6 N1 C7 1.0(2) . . . . ?
C6 C1 C2 C3 0.4(3) . . . . ?
C6 C5 C9 C8 -0.5(3) . . . . ?
C7 C8 C9 C5 0.7(3) . . . . ?
C7 C10 N2 C12 -179.30(14) . . . . ?
C7 C10 N2 C17 3.4(2) . . . . ?
C7 C10 N3 C11 178.63(14) . . . . ?
C8 C7 C10 N2 178.09(15) . . . . ?
C8 C7 C10 N3 -0.8(2) . . . . ?
C8 C7 N1 C6 -0.8(2) . . . . ?
C9 C5 C6 C1 178.52(16) . . . . ?
C9 C5 C6 N1 -0.4(2) . . . . ?
C10 C7 C8 C9 -179.45(17) . . . . ?
C10 C7 N1 C6 178.62(13) . . . . ?
C11 C12 C13 C14 1.5(3) . . . . ?
C11 C12 N2 C10 0.91(16) . . . . ?
C11 C12 N2 C17 178.45(13) . . . . ?
C12 C11 C16 C15 0.9(3) . . . . ?
C12 C11 N3 C10 0.93(17) . . . . ?
C12 C13 C14 C15 -0.1(3) . . . . ?
C13 C12 N2 C10 -178.40(18) . . . . ?
C13 C12 N2 C17 -0.9(3) . . . . ?
C13 C14 C15 C16 -0.8(3) . . . . ?
C14 C15 C16 C11 0.4(3) . . . . ?
C16 C11 C12 C13 -2.0(2) . . . . ?
C16 C11 C12 N2 178.66(14) . . . . ?
C16 C11 N3 C10 -178.86(17) . . . . ?
C17 C18 C19 C20 176.24(15) . . . . ?
C17 C18 N4 C22 -176.26(14) . . . . ?
C18 C17 N2 C10 77.6(2) . . . . ?
C18 C17 N2 C12 -99.31(17) . . . . ?
C18 C19 C20 C21 0.4(3) . . . . ?
C19 C18 N4 C22 2.1(2) . . . . ?
C19 C20 C21 C22 1.0(3) . . . . ?
C19 C20 C21 C26 179.46(17) . . . . ?
C20 C21 C22 C23 177.50(17) . . . . ?
C20 C21 C22 N4 -1.0(3) . . . . ?
C20 C21 C26 C25 -177.43(18) . . . . ?
C21 C22 C23 C24 0.7(3) . . . . ?
C21 C22 C23 O2 -178.9(2) . . . . ?
C21 C22 N4 C18 -0.6(2) . . . . ?
C22 C21 C26 C25 1.0(3) . . . . ?
C22 C23 C24 C25 -0.3(3) . . . . ?
C23 C22 N4 C18 -179.03(16) . . . . ?
C23 C24 C25 C26 0.2(3) . . . . ?
C24 C25 C26 C21 -0.6(3) . . . . ?
C26 C21 C22 C23 -1.0(3) . . . . ?
C26 C21 C22 N4 -179.48(16) . . . . ?
N1 C7 C8 C9 0.0(3) . . . . ?
N1 C7 C10 N2 -1.4(2) . . . . ?
N1 C7 C10 N3 179.76(14) . . . . ?
N2 C10 N3 C11 -0.34(17) . . . . ?
N2 C12 C13 C14 -179.28(17) . . . . ?
N2 C17 C18 C19 39.8(2) . . . . ?
N2 C17 C18 N4 -141.81(15) . . . . ?
N3 C10 N2 C12 -0.36(17) . . . . ?
N3 C10 N2 C17 -177.65(14) . . . . ?
N3 C11 C12 C13 178.23(15) . . . . ?
N3 C11 C12 N2 -1.16(17) . . . . ?
N3 C11 C16 C15 -179.28(17) . . . . ?
N4 C18 C19 C20 -2.1(3) . . . . ?
N4 C22 C23 C24 179.19(18) . . . . ?
N4 C22 C23 O2 -0.4(3) . . . . ?
O1 C1 C2 C3 178.89(17) . . . . ?
O1 C1 C6 C5 -178.71(15) . . . . ?
O1 C1 C6 N1 0.3(2) . . . . ?
O2 C23 C24 C25 179.3(2) . . . . ?
